data_7250760
loop_
_publ_author_name
'Esrafili, Leili'
'Cheung, Ocean'
'Adriaensens, Peter'
'Derveaux, Elien'
'Glasby, Lawson T.'
'Moghadam, Peyman Z.'
'Vande Velde, Christophe M. L.'

_publ_section_title
;
 Unlocking porosity: structural tuning of urea-based MOFs via reaction
 parameter control
;
_journal_issue 34
_journal_name_full 'RSC Advances'
_journal_page_first 27531
_journal_page_last 27543
_journal_paper_doi 10.1039/D5RA02649K
_journal_volume 15
_journal_year 2025
_chemical_formula_moiety 'C13 H10 N3 O3.25 Zn, 0.083[C2H2I2], 0.167[C2H2I2]'
_chemical_formula_sum 'C13.71 H11.42 I1.42 N3 O3.25 Zn'
_chemical_formula_weight 515.32
_chemical_name_systematic di-Zinc-4,4'-(carbonylbis(azanediyl))dibenzoate;1,3-di(pyridin-4-yl)urea;hemioxide
_space_group_crystal_system hexagonal
_space_group_IT_number 180
_space_group_name_Hall 'P 62 2 (0 0 4)'
_space_group_name_H-M_alt 'P 62 2 2'
_atom_sites_solution_hydrogens geom
_audit_creation_date 2025-06-12
_audit_creation_method
;
Olex2 1.5-alpha
(compiled 2025.05.31 svn.r86d253d1 for OlexSys, GUI svn.r7254)
;
_audit_update_record
;
2025-06-18 deposited with the CCDC.	2025-07-23 downloaded from the CCDC.
;
_cell_angle_alpha 90
_cell_angle_beta 90
_cell_angle_gamma 120
_cell_formula_units_Z 12
_cell_length_a 32.480(3)
_cell_length_b 32.480(3)
_cell_length_c 7.6920(5)
_cell_measurement_reflns_used 4188
_cell_measurement_temperature 99.99(10)
_cell_measurement_theta_max 48.3170
_cell_measurement_theta_min 4.1050
_cell_volume 7027.5(10)
_computing_cell_refinement 'CrysAlisPro 1.171.43.76a (Rigaku OD, 2023)'
_computing_data_collection 'CrysAlisPro system (CCD 43.76a 64-bit (release 21-06-2023))'
_computing_data_reduction 'CrysAlisPro 1.171.43.76a (Rigaku OD, 2023)'
_computing_molecular_graphics 'Olex2 1.5-alpha (Dolomanov et al., 2009)'
_computing_publication_material 'Olex2 1.5-alpha (Dolomanov et al., 2009)'
_computing_structure_refinement 'XL  (Sheldrick, 2008)'
_computing_structure_solution 'SHELXT-2018/3 (Sheldrick, 2018)'
_diffrn_ambient_temperature 100.15
_diffrn_detector_area_resol_mean 10.0000
_diffrn_detector_type 'HyPix-Arc 150'
_diffrn_measured_fraction_theta_full 0.998
_diffrn_measured_fraction_theta_max 0.996
_diffrn_measurement_details
;
List of Runs (angles in degrees, time in seconds):

  # Type    Start    End  Width  t~exp~   \w     \q     \k     \f   Frames
#--------------------------------------------------------------------------
  1  \w     46.00 102.00   0.25   30.00    --   59.49  15.00-150.00  224
  2  \w     23.00  77.00   0.25   30.00    --   59.49-125.00-120.00  216
  3  \w    -77.00 -28.00   0.25   30.00    --  -61.55 125.00-150.00  196
  4  \w    -78.00 -24.00   0.25   30.00    --  -61.55 125.00 -90.00  216
  5  \w     34.00  89.00   0.25   30.00    --   73.04-125.00 150.00  220
  6  \w     60.00 113.00   0.25   30.00    --   73.63  15.00 120.00  212
  7  \w     60.00 113.00   0.25   30.00    --   73.63  15.00 -30.00  212
  8  \w   -109.00 -66.00   0.25   30.00    --  -75.12 -15.00 150.00  172
  9  \w   -117.00 -77.00   0.25   30.00    --  -75.12 -15.00 120.00  160
;
_diffrn_measurement_device 'four-circle diffractometer'
_diffrn_measurement_device_type 'XtaLAB Synergy R, DW system, HyPix-Arc 150'
_diffrn_measurement_method '\w scans'
_diffrn_radiation_type CuK\a
_diffrn_radiation_wavelength 1.54187
_diffrn_reflns_av_R_equivalents 0.1480
_diffrn_reflns_av_unetI/netI 0.0698
_diffrn_reflns_Laue_measured_fraction_full 0.998
_diffrn_reflns_Laue_measured_fraction_max 0.996
_diffrn_reflns_limit_h_max 26
_diffrn_reflns_limit_h_min -25
_diffrn_reflns_limit_k_max 26
_diffrn_reflns_limit_k_min -25
_diffrn_reflns_limit_l_max 6
_diffrn_reflns_limit_l_min -6
_diffrn_reflns_number 10814
_diffrn_reflns_point_group_measured_fraction_full 0.999
_diffrn_reflns_point_group_measured_fraction_max 0.998
_diffrn_reflns_theta_full 38.988
_diffrn_reflns_theta_max 38.988
_diffrn_reflns_theta_min 4.158
_exptl_absorpt_coefficient_mu 16.227
_exptl_absorpt_correction_T_max 1.00000
_exptl_absorpt_correction_T_min 0.00776
_exptl_absorpt_correction_type multi-scan
_exptl_absorpt_process_details
;
CrysAlisPro 1.171.43.76a (Rigaku Oxford Diffraction, 2023)
Empirical absorption correction using spherical harmonics,
implemented in SCALE3 ABSPACK scaling algorithm.
;
_exptl_crystal_colour 'light brown'
_exptl_crystal_colour_modifier light
_exptl_crystal_colour_primary brown
_exptl_crystal_density_diffrn 1.461
_exptl_crystal_description needle
_exptl_crystal_F_000 2949
_exptl_crystal_recrystallization_method 'solvothermal synthesis in DEF, drying, refilling with diiodomethane'
_exptl_crystal_size_max 0.2
_exptl_crystal_size_mid 0.05
_exptl_crystal_size_min 0.05
_refine_diff_density_max 0.421
_refine_diff_density_min -0.391
_refine_diff_density_rms 0.073
_refine_ls_abs_structure_details
;
 Refined as an inversion twin.
;
_refine_ls_abs_structure_Flack 0.3(3)
_refine_ls_extinction_method none
_refine_ls_goodness_of_fit_ref 1.281
_refine_ls_hydrogen_treatment constr
_refine_ls_matrix_type full
_refine_ls_number_parameters 163
_refine_ls_number_reflns 1356
_refine_ls_number_restraints 306
_refine_ls_restrained_S_all 1.176
_refine_ls_R_factor_all 0.1291
_refine_ls_R_factor_gt 0.1125
_refine_ls_shift/su_max 0.000
_refine_ls_shift/su_mean 0.000
_refine_ls_structure_factor_coef Fsqd
_refine_ls_weighting_details 'w=1/[\s^2^(Fo^2^)+(0.2000P)^2^] where P=(Fo^2^+2Fc^2^)/3'
_refine_ls_weighting_scheme calc
_refine_ls_wR_factor_gt 0.2554
_refine_ls_wR_factor_ref 0.2747
_reflns_Friedel_coverage 0.607
_reflns_Friedel_fraction_full 1.000
_reflns_Friedel_fraction_max 1.000
_reflns_number_gt 1127
_reflns_number_total 1356
_reflns_threshold_expression 'I > 2\s(I)'
_cod_data_source_file d5ra02649k1.cif
_cod_data_source_block tmu31_dim_rigsynr_vlc_sq_rev
_cod_original_cell_volume 7027.5(13)
_cod_original_sg_symbol_Hall 'P 62 2c (0 0 1)'
_cod_database_code 7250760
_shelx_shelxl_version_number 2019/1
_chemical_oxdiff_formula CHNOZn
_shelx_space_group_comment
;
The symmetry employed for this shelxl refinement is uniquely defined
by the following loop, which should always be used as a source of
symmetry information in preference to the above space-group names.
They are only intended as comments.
;
_shelx_estimated_absorpt_t_max 0.498
_shelx_estimated_absorpt_t_min 0.140
_olex2_refinement_description
;
1. Twinned data refinement
 Scales: 0.7(3)
 0.3(3)
2. Fixed Uiso
 At 1.2 times of:
  All C(H) groups, All N(H) groups
3. Restrained distances
 N1-C8 \\sim N52-C58
 with sigma of 0.02
 N52-C54 \\sim N1-C5
 with sigma of 0.02
 O2-C1 \\sim O1-C1
 with sigma of 0.02
4. Uiso/Uaniso restraints and constraints
All non-hydrogen atoms have similar U: within 2A with sigma of 0.04 and sigma
for terminal atoms of 0.08 within 2A
Uanis(C1) \\sim Ueq: with sigma of 0.01 and sigma for terminal atoms of 0.02
5. Rigid body (RIGU) restrains
 All non-hydrogen atoms
 with sigma for 1-2 distances of 0.004 and sigma for 1-3 distances of 0.004
6.a Aromatic/amide H refined with riding coordinates:
 N1(H1), C6(H6), C4(H4), C3(H3), C7(H7), N52(H52), C56(H56), C52(H52A),
 C53(H53), C55(H55)
6.b Fitted hexagon refined as free rotating group:
 C6(C5,C4,C3,C2,C7), C56(N51,C52,C53,C54,C55)
;
_platon_squeeze_special_details
;
A solvent mask was calculated and 982 electrons were 
found in a volume of 3614\%A^3^ in 3 voids per unit cell. 
This is consistent with the presence of 
6.16[C2H2I2], 1.22[C2H2I2], 1.22[C2H2I2] per Unit Cell 
which account for 980 electrons 
per unit cell.
;
_olex2_submission_special_instructions 'No special instructions were received'
_oxdiff_exptl_absorpt_empirical_details
;
Empirical correction (ABSPACK) includes:
- Absorption correction using spherical harmonics
- Frame scaling
- Detector area scaling
;
_oxdiff_exptl_absorpt_empirical_full_max 65.776
_oxdiff_exptl_absorpt_empirical_full_min 0.586

loop_
_space_group_symop_operation_xyz
'x, y, z'
'-y, x-y, z+2/3'
'-x+y, -x, z+1/3'
'-x, -y, z'
'y, -x+y, z+2/3'
'x-y, x, z+1/3'
'y, x, -z+2/3'
'x-y, -y, -z'
'-x, -x+y, -z+1/3'
'-y, -x, -z+2/3'
'-x+y, y, -z'
'x, x-y, -z+1/3'

loop_
_atom_site_label
_atom_site_type_symbol
_atom_site_fract_x
_atom_site_fract_y
_atom_site_fract_z
_atom_site_U_iso_or_equiv
_atom_site_adp_type
_atom_site_occupancy
_atom_site_site_symmetry_order
_atom_site_calc_flag
_atom_site_refinement_flags_posn
_atom_site_refinement_flags_adp
_atom_site_refinement_flags_occupancy
_atom_site_disorder_assembly
_atom_site_disorder_group
Zn1 Zn 0.48746(11) 0.45015(12) 0.5023(4) 0.1177(16) Uani 1 1 d . U . . .
O1 O 0.5462(6) 0.4774(6) 0.638(2) 0.136(5) Uani 1 1 d D U . . .
O2 O 0.5679(6) 0.5562(6) 0.624(2) 0.135(5) Uani 1 1 d D U . . .
O3 O 0.7518(9) 0.5036(17) 1.000000 0.214(14) Uani 1 2 d S TU P . .
O4 O 0.500000 0.500000 0.333333 0.124(9) Uani 1 4 d S TU P . .
O54 O 0.496(2) 0.2480(11) 0.166667 0.30(2) Uani 1 2 d S TU P . .
N1 N 0.7539(8) 0.5727(10) 0.949(3) 0.182(9) Uani 1 1 d D U . . .
H1 H 0.772757 0.603568 0.960855 0.219 Uiso 1 1 calc R U . . .
C6 C 0.6750(7) 0.5104(7) 0.843(2) 0.178(9) Uani 1 1 d G U . . .
H6 H 0.681915 0.485645 0.865096 0.213 Uiso 1 1 calc R U . . .
C5 C 0.7087(5) 0.5573(8) 0.880(2) 0.167(9) Uani 1 1 d DG U . . .
C4 C 0.6987(7) 0.5934(6) 0.847(3) 0.171(9) Uani 1 1 d G U . . .
H4 H 0.721717 0.625462 0.872592 0.206 Uiso 1 1 calc R U . . .
C3 C 0.6549(8) 0.5827(7) 0.778(3) 0.162(9) Uani 1 1 d G U . . .
H3 H 0.648049 0.607377 0.755532 0.194 Uiso 1 1 calc R U . . .
C2 C 0.6212(6) 0.5358(8) 0.741(2) 0.145(8) Uani 1 1 d G U . . .
C7 C 0.6313(6) 0.4996(6) 0.773(2) 0.160(9) Uani 1 1 d G U . . .
H7 H 0.608245 0.467560 0.748035 0.192 Uiso 1 1 calc R U . . .
C8 C 0.7717(11) 0.543(2) 1.000000 0.177(14) Uani 1 2 d DS TU P . .
N52 N 0.4272(12) 0.2468(10) 0.239(4) 0.253(12) Uani 1 1 d D U . . .
H52 H 0.396188 0.228378 0.245338 0.304 Uiso 1 1 calc R U . . .
C1 C 0.5707(9) 0.5205(8) 0.657(3) 0.116(7) Uani 1 1 d D U . . .
C56 C 0.5037(7) 0.3711(8) 0.400(2) 0.214(11) Uani 1 1 d G U . . .
H56 H 0.536033 0.393796 0.422749 0.257 Uiso 1 1 calc R U . . .
N51 N 0.4684(10) 0.3826(6) 0.429(2) 0.174(8) Uani 1 1 d G U . . .
C52 C 0.4212(8) 0.3493(9) 0.395(2) 0.181(10) Uani 1 1 d G U . . .
H52A H 0.397045 0.357155 0.414873 0.218 Uiso 1 1 calc R U . . .
C53 C 0.4092(7) 0.3045(8) 0.333(3) 0.185(9) Uani 1 1 d G U . . .
H53 H 0.376900 0.281756 0.309872 0.222 Uiso 1 1 calc R U . . .
C54 C 0.4445(10) 0.2930(6) 0.304(3) 0.229(11) Uani 1 1 d DG U . . .
C55 C 0.4918(9) 0.3263(9) 0.337(3) 0.225(11) Uani 1 1 d G U . . .
H55 H 0.515888 0.318395 0.317747 0.270 Uiso 1 1 calc R U . . .
C58 C 0.451(3) 0.2255(13) 0.166667 0.253(18) Uani 1 2 d DS TU P . .

loop_
_atom_site_aniso_label
_atom_site_aniso_U_11
_atom_site_aniso_U_22
_atom_site_aniso_U_33
_atom_site_aniso_U_23
_atom_site_aniso_U_13
_atom_site_aniso_U_12
Zn1 0.146(3) 0.167(3) 0.073(2) 0.009(2) 0.001(2) 0.103(2)
O1 0.152(11) 0.154(10) 0.104(10) 0.014(8) -0.018(9) 0.078(8)
O2 0.159(12) 0.149(11) 0.111(11) -0.002(9) -0.012(10) 0.088(9)
O3 0.195(18) 0.27(2) 0.20(3) 0.000 -0.04(2) 0.136(11)
O4 0.162(13) 0.162(13) 0.085(15) 0.000 0.000 0.109(14)
O54 0.31(3) 0.29(3) 0.31(5) -0.11(3) 0.000 0.155(14)
N1 0.160(13) 0.261(17) 0.147(18) -0.002(13) -0.023(13) 0.122(11)
C6 0.171(14) 0.235(15) 0.15(2) 0.002(15) -0.031(14) 0.120(11)
C5 0.155(13) 0.231(15) 0.140(19) -0.005(14) -0.017(13) 0.114(10)
C4 0.155(14) 0.225(15) 0.15(2) -0.018(15) -0.030(14) 0.108(11)
C3 0.159(13) 0.204(14) 0.14(2) -0.022(13) -0.027(13) 0.104(11)
C2 0.143(11) 0.192(13) 0.127(17) -0.018(12) -0.020(11) 0.104(9)
C7 0.168(14) 0.208(14) 0.136(19) -0.013(14) -0.025(13) 0.118(11)
C8 0.171(17) 0.27(2) 0.12(3) 0.000 -0.015(16) 0.135(12)
N52 0.32(2) 0.224(16) 0.23(3) -0.028(16) 0.021(17) 0.150(13)
C1 0.128(10) 0.141(10) 0.087(12) 0.005(9) -0.002(8) 0.074(7)
C56 0.285(18) 0.216(17) 0.18(2) -0.001(16) 0.016(16) 0.152(12)
N51 0.249(16) 0.173(13) 0.117(15) 0.014(11) 0.014(14) 0.117(10)
C52 0.255(17) 0.184(16) 0.121(19) 0.003(14) 0.018(15) 0.121(12)
C53 0.285(17) 0.180(15) 0.105(17) 0.010(14) 0.023(16) 0.127(12)
C54 0.300(17) 0.219(16) 0.19(2) -0.017(15) 0.017(17) 0.148(12)
C55 0.302(18) 0.213(16) 0.19(2) -0.008(16) 0.015(17) 0.151(13)
C58 0.31(3) 0.24(2) 0.23(4) -0.05(2) 0.000 0.154(14)

loop_
_atom_type_symbol
_atom_type_description
_atom_type_scat_dispersion_real
_atom_type_scat_dispersion_imag
_atom_type_scat_source
C C 0.0181 0.0091 'International Tables Vol C Tables 4.2.6.8 and 6.1.1.4'
H H 0.0000 0.0000 'International Tables Vol C Tables 4.2.6.8 and 6.1.1.4'
N N 0.0311 0.0180 'International Tables Vol C Tables 4.2.6.8 and 6.1.1.4'
O O 0.0492 0.0322 'International Tables Vol C Tables 4.2.6.8 and 6.1.1.4'
Zn Zn -1.5491 0.6778 'International Tables Vol C Tables 4.2.6.8 and 6.1.1.4'
I I -0.3257 6.8362 'International Tables Vol C Tables 4.2.6.8 and 6.1.1.4'

loop_
_geom_angle_atom_site_label_1
_geom_angle_atom_site_label_2
_geom_angle_atom_site_label_3
_geom_angle
_geom_angle_site_symmetry_1
_geom_angle_site_symmetry_3
_geom_angle_publ_flag
O1 Zn1 Zn1 80.2(5) . 4_665 ?
O1 Zn1 N51 109.7(9) . . ?
O2 Zn1 Zn1 81.3(6) 4_665 4_665 ?
O2 Zn1 O1 115.6(8) 4_665 . ?
O2 Zn1 O4 101.9(6) 4_665 . ?
O2 Zn1 N51 104.6(9) 4_665 . ?
O4 Zn1 Zn1 41.70(9) . 4_665 ?
O4 Zn1 O1 103.2(5) . . ?
O4 Zn1 N51 122.2(5) . . ?
N51 Zn1 Zn1 163.8(4) . 4_665 ?
C1 O1 Zn1 120.7(18) . . ?
C1 O2 Zn1 119.8(18) . 4_665 ?
Zn1 O4 Zn1 96.60(19) 7 10_665 ?
Zn1 O4 Zn1 115.02(17) 7 4_665 ?
Zn1 O4 Zn1 96.60(18) . 4_665 ?
Zn1 O4 Zn1 117.52(19) . 7 ?
Zn1 O4 Zn1 115.02(17) . 10_665 ?
Zn1 O4 Zn1 117.53(19) 10_665 4_665 ?
C5 N1 H1 117.2 . . ?
C5 N1 C8 126(3) . . ?
C8 N1 H1 117.2 . . ?
C5 C6 H6 120.0 . . ?
C5 C6 C7 120.0 . . ?
C7 C6 H6 120.0 . . ?
C6 C5 N1 125.6(19) . . ?
C6 C5 C4 120.0 . . ?
C4 C5 N1 114.4(19) . . ?
C5 C4 H4 120.0 . . ?
C3 C4 C5 120.0 . . ?
C3 C4 H4 120.0 . . ?
C4 C3 H3 120.0 . . ?
C4 C3 C2 120.0 . . ?
C2 C3 H3 120.0 . . ?
C3 C2 C1 123.3(16) . . ?
C7 C2 C3 120.0 . . ?
C7 C2 C1 116.7(16) . . ?
C6 C7 H7 120.0 . . ?
C2 C7 C6 120.0 . . ?
C2 C7 H7 120.0 . . ?
O3 C8 N1 126(2) . . ?
O3 C8 N1 126(2) . 11_657 ?
N1 C8 N1 108(4) 11_657 . ?
C54 N52 H52 114.7 . . ?
C58 N52 H52 114.7 . . ?
C58 N52 C54 131(3) . . ?
O1 C1 O2 138(3) . . ?
O1 C1 C2 113(2) . . ?
O2 C1 C2 110(2) . . ?
N51 C56 H56 120.0 . . ?
N51 C56 C55 120.0 . . ?
C55 C56 H56 120.0 . . ?
C56 N51 Zn1 119.1(15) . . ?
C56 N51 C52 120.0 . . ?
C52 N51 Zn1 120.7(15) . . ?
N51 C52 H52A 120.0 . . ?
N51 C52 C53 120.0 . . ?
C53 C52 H52A 120.0 . . ?
C52 C53 H53 120.0 . . ?
C54 C53 C52 120.0 . . ?
C54 C53 H53 120.0 . . ?
C53 C54 N52 114(2) . . ?
C55 C54 N52 126(2) . . ?
C55 C54 C53 120.0 . . ?
C56 C55 H55 120.0 . . ?
C54 C55 C56 120.0 . . ?
C54 C55 H55 120.0 . . ?
O54 C58 N52 119(3) . . ?
O54 C58 N52 119(3) . 12 ?
N52 C58 N52 122(6) 12 . ?

loop_
_geom_bond_atom_site_label_1
_geom_bond_atom_site_label_2
_geom_bond_distance
_geom_bond_site_symmetry_2
_geom_bond_publ_flag
Zn1 Zn1 2.918(7) 4_665 ?
Zn1 O1 1.956(18) . ?
Zn1 O2 1.946(17) 4_665 ?
Zn1 O4 1.954(3) . ?
Zn1 N51 2.041(16) . ?
O1 C1 1.225(19) . ?
O2 C1 1.23(2) . ?
O3 C8 1.12(6) . ?
O54 C58 1.26(8) . ?
N1 H1 0.8800 . ?
N1 C5 1.40(2) . ?
N1 C8 1.39(3) . ?
C6 H6 0.9500 . ?
C6 C5 1.3900 . ?
C6 C7 1.3900 . ?
C5 C4 1.3900 . ?
C4 H4 0.9500 . ?
C4 C3 1.3900 . ?
C3 H3 0.9500 . ?
C3 C2 1.3900 . ?
C2 C7 1.3900 . ?
C2 C1 1.59(3) . ?
C7 H7 0.9500 . ?
N52 H52 0.8800 . ?
N52 C54 1.40(2) . ?
N52 C58 1.39(3) . ?
C56 H56 0.9500 . ?
C56 N51 1.3900 . ?
C56 C55 1.3900 . ?
N51 C52 1.3900 . ?
C52 H52A 0.9500 . ?
C52 C53 1.3900 . ?
C53 H53 0.9500 . ?
C53 C54 1.3900 . ?
C54 C55 1.3900 . ?
C55 H55 0.9500 . ?

loop_
_geom_torsion_atom_site_label_1
_geom_torsion_atom_site_label_2
_geom_torsion_atom_site_label_3
_geom_torsion_atom_site_label_4
_geom_torsion
_geom_torsion_site_symmetry_1
_geom_torsion_site_symmetry_2
_geom_torsion_site_symmetry_3
_geom_torsion_site_symmetry_4
_geom_torsion_publ_flag
Zn1 O1 C1 O2 8(5) . . . . ?
Zn1 O1 C1 C2 -169.4(12) . . . . ?
Zn1 O2 C1 O1 -2(5) 4_665 . . . ?
Zn1 O2 C1 C2 174.9(11) 4_665 . . . ?
Zn1 N51 C52 C53 175.2(11) . . . . ?
N1 C5 C4 C3 179.7(18) . . . . ?
C6 C5 C4 C3 0.0 . . . . ?
C5 N1 C8 O3 -4(3) . . . . ?
C5 N1 C8 N1 176(3) . . . 11_657 ?
C5 C6 C7 C2 0.0 . . . . ?
C5 C4 C3 C2 0.0 . . . . ?
C4 C3 C2 C7 0.0 . . . . ?
C4 C3 C2 C1 -178.5(18) . . . . ?
C3 C2 C7 C6 0.0 . . . . ?
C3 C2 C1 O1 -178.8(18) . . . . ?
C3 C2 C1 O2 3(3) . . . . ?
C7 C6 C5 N1 -180(2) . . . . ?
C7 C6 C5 C4 0.0 . . . . ?
C7 C2 C1 O1 3(3) . . . . ?
C7 C2 C1 O2 -175.3(18) . . . . ?
C8 N1 C5 C6 -3(3) . . . . ?
C8 N1 C5 C4 176.9(17) . . . . ?
N52 C54 C55 C56 179(3) . . . . ?
C1 C2 C7 C6 178.6(16) . . . . ?
C56 N51 C52 C53 0.0 . . . . ?
N51 C56 C55 C54 0.0 . . . . ?
N51 C52 C53 C54 0.0 . . . . ?
C52 C53 C54 N52 -179(2) . . . . ?
C52 C53 C54 C55 0.0 . . . . ?
C53 C54 C55 C56 0.0 . . . . ?
C54 N52 C58 O54 6(4) . . . . ?
C54 N52 C58 N52 -174(4) . . . 12 ?
C55 C56 N51 Zn1 -175.3(11) . . . . ?
C55 C56 N51 C52 0.0 . . . . ?
C58 N52 C54 C53 167(3) . . . . ?
C58 N52 C54 C55 -12(5) . . . . ?

loop_
_twin_individual_id
_twin_individual_mass_fraction_refined
1 0.8(3)
2 0.2(3)
